data_4120099
loop_
_publ_author_name
'Braulio Rodr\'iguez-Molina'
'Salvador P\'erez-Estrada'
'Miguel A. Garcia-Garibay'

_publ_contact_author_address
;     
      Chemistry and Biochemistry Department
      University of California Los Angeles
      Charles E. Young Drive East
      Los Angeles, CA 90095
      USA
;
_publ_contact_author_email mgg@chem.ucla.edu
_publ_contact_author_fax '310 825 3159'
_publ_contact_author_name 'Miguel A. Garcia-Garibay'
_publ_contact_author_phone '310 825 3159'
_publ_section_title
;
 Amphidynamic Crystals of a Steroidal Bicyclo[2.2.2]octane Rotor: A High
 Symmetry Group That Rotates Faster than Smaller Methyl and Methoxy Groups
;
_journal_name_full 'Journal of the American Chemical Society'
_journal_page_first 10388
_journal_page_last 10395
_journal_paper_doi 10.1021/ja4024463
_journal_volume 135
_journal_year 2013
_chemical_absolute_configuration unk
_chemical_formula_moiety 'C50 H62 O4'
_chemical_formula_sum 'C50 H62 O4'
_chemical_formula_weight 727.00
_chemical_name_systematic
; 
 ? 
;
_space_group_IT_number 96
_symmetry_cell_setting tetragonal
_symmetry_space_group_name_Hall 'P 4nw 2abw'
_symmetry_space_group_name_H-M 'P 43 21 2'
_atom_sites_solution_hydrogens geom
_atom_sites_solution_primary direct
_atom_sites_solution_secondary difmap
_audit_creation_method SHELXL-97
_cell_angle_alpha 90.00
_cell_angle_beta 90.00
_cell_angle_gamma 90.00
_cell_formula_units_Z 4
_cell_length_a 7.4876(7)
_cell_length_b 7.4876(7)
_cell_length_c 72.129(10)
_cell_measurement_reflns_used 9997
_cell_measurement_temperature 100(2)
_cell_measurement_theta_max 28.23
_cell_measurement_theta_min 3.72
_cell_volume 4043.9(8)
_computing_cell_refinement 'Bruker SAINT'
_computing_data_collection 'Bruker APEX2'
_computing_data_reduction 'Bruker SAINT'
_computing_molecular_graphics 'Bruker SHELXTL'
_computing_publication_material 'Bruker SHELXTL'
_computing_structure_refinement 'SHELXL-97 (Sheldrick, 2008)'
_computing_structure_solution 'SHELXS-97 (Sheldrick, 2008)'
_diffrn_ambient_temperature 100(2)
_diffrn_measured_fraction_theta_full 0.996
_diffrn_measured_fraction_theta_max 0.994
_diffrn_measurement_device_type 'Bruker APEX-II CCD'
_diffrn_measurement_method '\f and \w scans'
_diffrn_radiation_monochromator graphite
_diffrn_radiation_source 'fine-focus sealed tube'
_diffrn_radiation_type MoK\a
_diffrn_radiation_wavelength 0.71073
_diffrn_reflns_av_R_equivalents 0.0641
_diffrn_reflns_av_sigmaI/netI 0.0280
_diffrn_reflns_limit_h_max 10
_diffrn_reflns_limit_h_min -9
_diffrn_reflns_limit_k_max 9
_diffrn_reflns_limit_k_min -9
_diffrn_reflns_limit_l_max 96
_diffrn_reflns_limit_l_min -96
_diffrn_reflns_number 51185
_diffrn_reflns_theta_full 27.50
_diffrn_reflns_theta_max 28.34
_diffrn_reflns_theta_min 3.54
_exptl_absorpt_coefficient_mu 0.074
_exptl_absorpt_correction_T_max 0.9963
_exptl_absorpt_correction_T_min 0.9387
_exptl_absorpt_correction_type multi-scan
_exptl_absorpt_process_details 'Sadabs (Bruker)'
_exptl_crystal_colour colorless
_exptl_crystal_density_diffrn 1.194
_exptl_crystal_description prism
_exptl_crystal_F_000 1576
_exptl_crystal_size_max 0.30
_exptl_crystal_size_mid 0.10
_exptl_crystal_size_min 0.05
_refine_diff_density_max 0.318
_refine_diff_density_min -0.345
_refine_diff_density_rms 0.041
_refine_ls_abs_structure_details 'Flack H D (1983), Acta Cryst. A39, 876-881'
_refine_ls_extinction_method none
_refine_ls_goodness_of_fit_ref 1.039
_refine_ls_hydrogen_treatment constr
_refine_ls_matrix_type full
_refine_ls_number_parameters 275
_refine_ls_number_reflns 3118
_refine_ls_number_restraints 0
_refine_ls_restrained_S_all 1.039
_refine_ls_R_factor_all 0.0660
_refine_ls_R_factor_gt 0.0569
_refine_ls_shift/su_max 0.000
_refine_ls_shift/su_mean 0.000
_refine_ls_structure_factor_coef Fsqd
_refine_ls_weighting_details 'calc w=1/[\s^2^(Fo^2^)+(0.0887P)^2^+1.4696P] where P=(Fo^2^+2Fc^2^)/3'
_refine_ls_weighting_scheme calc
_refine_ls_wR_factor_gt 0.1526
_refine_ls_wR_factor_ref 0.1582
_reflns_number_gt 2692
_reflns_number_total 3118
_reflns_threshold_expression >2sigma(I)
_cod_data_source_file ja4024463_si_002.cif
_cod_data_source_block gg612-tetra
_cod_database_code 4120099

loop_
_symmetry_equiv_pos_as_xyz
'x, y, z'
'-x, -y, z+1/2'
'-y+1/2, x+1/2, z+3/4'
'y+1/2, -x+1/2, z+1/4'
'-x+1/2, y+1/2, -z+3/4'
'x+1/2, -y+1/2, -z+1/4'
'y, x, -z'
'-y, -x, -z+1/2'

loop_
_atom_site_label
_atom_site_type_symbol
_atom_site_fract_x
_atom_site_fract_y
_atom_site_fract_z
_atom_site_U_iso_or_equiv
_atom_site_adp_type
_atom_site_occupancy
_atom_site_symmetry_multiplicity
_atom_site_calc_flag
_atom_site_refinement_flags
_atom_site_disorder_assembly
_atom_site_disorder_group
O1 O 0.2765(4) 0.6190(6) 0.23008(3) 0.0913(13) Uani 1 1 d . . .
H1 H 0.3004 0.5745 0.2405 0.137 Uiso 1 1 calc R . .
O2 O 0.5615(2) 1.1609(2) 0.09292(2) 0.0311(4) Uani 1 1 d . . .
C1 C 0.4360(5) 0.6293(6) 0.21921(4) 0.0586(10) Uani 1 1 d . . .
C2 C 0.5675(5) 0.7421(5) 0.22880(3) 0.0489(8) Uani 1 1 d . . .
C3 C 0.6776(4) 0.8331(4) 0.23612(3) 0.0397(7) Uani 1 1 d . A .
C4 C 0.8091(4) 0.9596(4) 0.24375(3) 0.0332(6) Uani 1 1 d . . .
C5 C 0.7213(7) 1.1214(8) 0.25505(7) 0.0369(14) Uani 0.499(5) 1 d P A 1
H5A H 0.6309 1.1809 0.2472 0.044 Uiso 0.499(5) 1 calc PR A 1
H5B H 0.6596 1.0736 0.2661 0.044 Uiso 0.499(5) 1 calc PR A 1
C6 C 0.9451(9) 0.8772(8) 0.25725(8) 0.0414(15) Uani 0.499(5) 1 d P A 1
H6A H 0.8795 0.8184 0.2675 0.050 Uiso 0.499(5) 1 calc PR A 1
H6B H 1.0138 0.7839 0.2506 0.050 Uiso 0.499(5) 1 calc PR A 1
C7 C 0.9215(8) 1.0526(9) 0.22813(7) 0.0415(16) Uani 0.499(5) 1 d P A 1
H7A H 0.9800 0.9594 0.2205 0.050 Uiso 0.499(5) 1 calc PR A 1
H7B H 0.8398 1.1204 0.2200 0.050 Uiso 0.499(5) 1 calc PR A 1
C8 C 0.8616(9) 1.2598(10) 0.26119(9) 0.053(2) Uani 0.501(5) 1 d P A 1
H8A H 0.8398 1.3752 0.2549 0.064 Uiso 0.501(5) 1 calc PR A 1
H8B H 0.8538 1.2793 0.2747 0.064 Uiso 0.501(5) 1 calc PR A 1
C9 C 1.0657(12) 1.1805(12) 0.23565(8) 0.065(3) Uani 0.501(5) 1 d P A 1
H9A H 1.1864 1.1346 0.2327 0.077 Uiso 0.501(5) 1 calc PR A 1
H9B H 1.0523 1.3003 0.2300 0.077 Uiso 0.501(5) 1 calc PR A 1
C10 C 1.0767(10) 1.0129(8) 0.26555(11) 0.056(2) Uani 0.501(5) 1 d P A 1
H10A H 1.0586 1.0228 0.2791 0.067 Uiso 0.501(5) 1 calc PR A 1
H10B H 1.2012 0.9748 0.2632 0.067 Uiso 0.501(5) 1 calc PR A 1
C11 C 0.5187(6) 0.4451(5) 0.21435(4) 0.0708(13) Uani 1 1 d . . .
H11A H 0.4264 0.3506 0.2148 0.085 Uiso 1 1 calc R . .
H11B H 0.6147 0.4146 0.2233 0.085 Uiso 1 1 calc R . .
C12 C 0.5961(6) 0.4618(5) 0.19435(4) 0.0556(9) Uani 1 1 d . . .
H12A H 0.7255 0.4349 0.1942 0.067 Uiso 1 1 calc R . .
H12B H 0.5340 0.3801 0.1857 0.067 Uiso 1 1 calc R . .
C13 C 0.5609(4) 0.6586(4) 0.18920(3) 0.0352(6) Uani 1 1 d . . .
H13 H 0.6600 0.7297 0.1949 0.042 Uiso 1 1 calc R . .
C14 C 0.3901(4) 0.7091(5) 0.19981(3) 0.0423(7) Uani 1 1 d . . .
C15 C 0.2234(5) 0.6108(7) 0.19251(4) 0.0697(13) Uani 1 1 d . . .
H15A H 0.1213 0.6371 0.2006 0.105 Uiso 1 1 calc R . .
H15B H 0.2458 0.4819 0.1925 0.105 Uiso 1 1 calc R . .
H15C H 0.1973 0.6510 0.1799 0.105 Uiso 1 1 calc R . .
C16 C 0.3633(4) 0.9098(5) 0.19875(3) 0.0434(8) Uani 1 1 d . . .
H16A H 0.4607 0.9705 0.2056 0.052 Uiso 1 1 calc R . .
H16B H 0.2489 0.9418 0.2048 0.052 Uiso 1 1 calc R . .
C17 C 0.3615(3) 0.9751(4) 0.17854(3) 0.0374(6) Uani 1 1 d . . .
H17A H 0.2533 0.9288 0.1723 0.045 Uiso 1 1 calc R . .
H17B H 0.3552 1.1072 0.1784 0.045 Uiso 1 1 calc R . .
C18 C 0.5270(3) 0.9150(3) 0.16771(3) 0.0264(5) Uani 1 1 d . . .
H18 H 0.6322 0.9698 0.1741 0.032 Uiso 1 1 calc R . .
C19 C 0.5529(4) 0.7116(4) 0.16886(3) 0.0298(5) Uani 1 1 d . . .
H19 H 0.4460 0.6531 0.1632 0.036 Uiso 1 1 calc R . .
C20 C 0.7160(4) 0.6572(4) 0.15778(3) 0.0380(6) Uani 1 1 d . . .
H20A H 0.7401 0.5284 0.1596 0.046 Uiso 1 1 calc R . .
H20B H 0.8215 0.7251 0.1621 0.046 Uiso 1 1 calc R . .
C21 C 0.6840(4) 0.6946(4) 0.13730(3) 0.0367(6) Uani 1 1 d . . .
H21A H 0.7973 0.6777 0.1304 0.044 Uiso 1 1 calc R . .
H21B H 0.5964 0.6073 0.1324 0.044 Uiso 1 1 calc R . .
C22 C 0.6155(3) 0.8808(3) 0.13381(3) 0.0258(5) Uani 1 1 d . . .
C23 C 0.5313(3) 0.9823(3) 0.14775(3) 0.0247(5) Uani 1 1 d . . .
C24 C 0.4579(3) 1.1449(3) 0.14276(3) 0.0289(5) Uani 1 1 d . . .
H24 H 0.4020 1.2151 0.1521 0.035 Uiso 1 1 calc R . .
C25 C 0.4622(3) 1.2101(3) 0.12475(3) 0.0299(5) Uani 1 1 d . . .
H25 H 0.4074 1.3209 0.1218 0.036 Uiso 1 1 calc R . .
C26 C 0.5477(3) 1.1110(3) 0.11126(3) 0.0250(5) Uani 1 1 d . . .
C27 C 0.6236(3) 0.9480(3) 0.11583(3) 0.0272(5) Uani 1 1 d . . .
H27 H 0.6824 0.8807 0.1065 0.033 Uiso 1 1 calc R . .
C28 C 0.4605(4) 1.3130(4) 0.08756(4) 0.0381(6) Uani 1 1 d . . .
H28A H 0.3344 1.2937 0.0906 0.057 Uiso 1 1 calc R . .
H28B H 0.4730 1.3319 0.0742 0.057 Uiso 1 1 calc R . .
H28C H 0.5045 1.4184 0.0942 0.057 Uiso 1 1 calc R . .

loop_
_atom_site_aniso_label
_atom_site_aniso_U_11
_atom_site_aniso_U_22
_atom_site_aniso_U_33
_atom_site_aniso_U_23
_atom_site_aniso_U_13
_atom_site_aniso_U_12
O1 0.081(2) 0.160(3) 0.0336(11) 0.0027(16) 0.0232(12) -0.059(2)
O2 0.0277(9) 0.0361(10) 0.0294(8) 0.0082(7) -0.0002(7) -0.0007(8)
C1 0.064(2) 0.091(3) 0.0207(12) 0.0052(15) 0.0072(13) -0.037(2)
C2 0.0538(19) 0.075(2) 0.0178(11) 0.0028(13) 0.0019(12) -0.0103(17)
C3 0.0436(16) 0.0564(18) 0.0191(10) 0.0016(11) 0.0003(11) 0.0014(14)
C4 0.0353(13) 0.0440(15) 0.0203(10) 0.0004(10) 0.0002(10) 0.0099(12)
C5 0.034(3) 0.047(3) 0.029(3) -0.003(2) 0.000(2) 0.017(2)
C6 0.042(3) 0.038(3) 0.044(3) 0.008(2) -0.013(3) 0.004(3)
C7 0.043(3) 0.058(4) 0.024(2) -0.010(3) 0.004(2) -0.008(3)
C8 0.044(4) 0.064(4) 0.052(4) -0.023(3) -0.006(3) 0.013(3)
C9 0.094(6) 0.077(6) 0.023(3) -0.016(3) 0.015(3) -0.045(5)
C10 0.050(4) 0.032(3) 0.085(5) 0.010(3) -0.033(4) 0.001(3)
C11 0.116(4) 0.068(2) 0.0284(14) 0.0128(16) -0.0033(18) -0.039(3)
C12 0.087(3) 0.0495(18) 0.0300(14) 0.0102(13) -0.0053(15) -0.0127(19)
C13 0.0403(15) 0.0442(15) 0.0210(11) 0.0042(10) 0.0004(10) -0.0053(12)
C14 0.0362(15) 0.072(2) 0.0191(11) -0.0050(12) 0.0049(10) -0.0201(15)
C15 0.0475(19) 0.127(4) 0.0348(15) -0.0101(19) 0.0036(14) -0.046(2)
C16 0.0271(13) 0.080(2) 0.0227(11) -0.0094(13) 0.0036(10) -0.0004(14)
C17 0.0251(12) 0.0620(18) 0.0250(11) -0.0104(12) 0.0000(9) 0.0096(12)
C18 0.0208(10) 0.0394(13) 0.0190(9) -0.0048(9) 0.0008(8) 0.0048(10)
C19 0.0303(12) 0.0372(13) 0.0218(10) 0.0022(10) 0.0015(10) 0.0001(11)
C20 0.0436(15) 0.0422(15) 0.0284(12) 0.0071(11) 0.0086(11) 0.0190(13)
C21 0.0453(16) 0.0393(15) 0.0255(11) 0.0013(10) 0.0075(11) 0.0185(13)
C22 0.0234(11) 0.0312(12) 0.0227(10) -0.0006(9) 0.0030(9) 0.0073(9)
C23 0.0203(10) 0.0323(12) 0.0217(10) -0.0037(9) -0.0002(9) 0.0051(9)
C24 0.0272(11) 0.0327(13) 0.0269(11) -0.0086(10) -0.0026(10) 0.0079(10)
C25 0.0265(12) 0.0270(12) 0.0363(12) -0.0015(10) -0.0052(10) 0.0022(10)
C26 0.0206(10) 0.0311(12) 0.0232(10) 0.0034(9) -0.0018(8) -0.0040(9)
C27 0.0249(11) 0.0335(12) 0.0231(10) -0.0008(10) 0.0031(9) 0.0030(10)
C28 0.0303(13) 0.0386(14) 0.0455(15) 0.0178(12) 0.0001(12) -0.0025(12)

loop_
_atom_type_symbol
_atom_type_description
_atom_type_scat_dispersion_real
_atom_type_scat_dispersion_imag
_atom_type_scat_source
C C 0.0033 0.0000 'International Tables Vol C Tables 4.2.6.8 and 6.1.1.4'
H H 0.0000 0.0000 'International Tables Vol C Tables 4.2.6.8 and 6.1.1.4'
O O 0.0106 0.0000 'International Tables Vol C Tables 4.2.6.8 and 6.1.1.4'

loop_
_geom_angle_atom_site_label_1
_geom_angle_atom_site_label_2
_geom_angle_atom_site_label_3
_geom_angle
_geom_angle_site_symmetry_1
C1 O1 H1 109.5 .
C26 O2 C28 116.1(2) .
O1 C1 C2 109.4(3) .
O1 C1 C11 114.1(3) .
C2 C1 C11 110.4(3) .
O1 C1 C14 109.2(3) .
C2 C1 C14 110.4(3) .
C11 C1 C14 103.1(2) .
C3 C2 C1 178.0(3) .
C2 C3 C4 174.2(3) .
C3 C4 C6 114.9(3) .
C3 C4 C7 112.0(3) .
C6 C4 C7 106.1(4) .
C3 C4 C5 113.7(3) .
C6 C4 C5 104.7(3) .
C7 C4 C5 104.5(4) .
C8 C5 C4 112.0(4) .
C8 C5 H5A 109.2 .
C4 C5 H5A 109.2 .
C8 C5 H5B 109.2 .
C4 C5 H5B 109.2 .
H5A C5 H5B 107.9 .
C10 C6 C4 113.9(5) .
C10 C6 H6A 108.8 .
C4 C6 H6A 108.8 .
C10 C6 H6B 108.8 .
C4 C6 H6B 108.8 .
H6A C6 H6B 107.7 .
C9 C7 C4 113.5(4) .
C9 C7 H7A 108.9 .
C4 C7 H7A 108.9 .
C9 C7 H7B 108.9 .
C4 C7 H7B 108.9 .
H7A C7 H7B 107.7 .
C4 C8 C5 108.3(5) 8_775
C4 C8 H8A 110.0 8_775
C5 C8 H8A 110.0 .
C4 C8 H8B 110.0 8_775
C5 C8 H8B 110.0 .
H8A C8 H8B 108.4 .
C4 C9 C7 107.0(5) 8_775
C4 C9 H9A 110.3 8_775
C7 C9 H9A 110.3 .
C4 C9 H9B 110.3 8_775
C7 C9 H9B 110.3 .
H9A C9 H9B 108.6 .
C4 C10 C6 107.1(4) 8_775
C4 C10 H10A 110.3 8_775
C6 C10 H10A 110.3 .
C4 C10 H10B 110.3 8_775
C6 C10 H10B 110.3 .
H10A C10 H10B 108.5 .
C1 C11 C12 106.6(3) .
C1 C11 H11A 110.4 .
C12 C11 H11A 110.4 .
C1 C11 H11B 110.4 .
C12 C11 H11B 110.4 .
H11A C11 H11B 108.6 .
C13 C12 C11 103.6(3) .
C13 C12 H12A 111.0 .
C11 C12 H12A 111.0 .
C13 C12 H12B 111.0 .
C11 C12 H12B 111.0 .
H12A C12 H12B 109.0 .
C19 C13 C14 112.5(2) .
C19 C13 C12 119.2(2) .
C14 C13 C12 104.9(2) .
C19 C13 H13 106.5 .
C14 C13 H13 106.5 .
C12 C13 H13 106.5 .
C16 C14 C13 109.2(2) .
C16 C14 C15 110.4(3) .
C13 C14 C15 112.7(3) .
C16 C14 C1 117.0(3) .
C13 C14 C1 99.7(3) .
C15 C14 C1 107.6(3) .
C14 C15 H15A 109.5 .
C14 C15 H15B 109.5 .
H15A C15 H15B 109.5 .
C14 C15 H15C 109.5 .
H15A C15 H15C 109.5 .
H15B C15 H15C 109.5 .
C14 C16 C17 111.3(2) .
C14 C16 H16A 109.4 .
C17 C16 H16A 109.4 .
C14 C16 H16B 109.4 .
C17 C16 H16B 109.4 .
H16A C16 H16B 108.0 .
C18 C17 C16 112.5(2) .
C18 C17 H17A 109.1 .
C16 C17 H17A 109.1 .
C18 C17 H17B 109.1 .
C16 C17 H17B 109.1 .
H17A C17 H17B 107.8 .
C23 C18 C17 113.6(2) .
C23 C18 C19 112.07(19) .
C17 C18 C19 111.4(2) .
C23 C18 H18 106.4 .
C17 C18 H18 106.4 .
C19 C18 H18 106.4 .
C20 C19 C13 114.0(2) .
C20 C19 C18 109.8(2) .
C13 C19 C18 108.4(2) .
C20 C19 H19 108.1 .
C13 C19 H19 108.1 .
C18 C19 H19 108.1 .
C19 C20 C21 109.6(2) .
C19 C20 H20A 109.8 .
C21 C20 H20A 109.8 .
C19 C20 H20B 109.8 .
C21 C20 H20B 109.8 .
H20A C20 H20B 108.2 .
C22 C21 C20 112.7(2) .
C22 C21 H21A 109.0 .
C20 C21 H21A 109.0 .
C22 C21 H21B 109.0 .
C20 C21 H21B 109.0 .
H21A C21 H21B 107.8 .
C27 C22 C23 119.3(2) .
C27 C22 C21 118.4(2) .
C23 C22 C21 122.1(2) .
C24 C23 C22 117.8(2) .
C24 C23 C18 121.9(2) .
C22 C23 C18 120.3(2) .
C23 C24 C25 123.0(2) .
C23 C24 H24 118.5 .
C25 C24 H24 118.5 .
C26 C25 C24 118.7(2) .
C26 C25 H25 120.6 .
C24 C25 H25 120.6 .
O2 C26 C25 124.4(2) .
O2 C26 C27 115.9(2) .
C25 C26 C27 119.7(2) .
C26 C27 C22 121.4(2) .
C26 C27 H27 119.3 .
C22 C27 H27 119.3 .
O2 C28 H28A 109.5 .
O2 C28 H28B 109.5 .
H28A C28 H28B 109.5 .
O2 C28 H28C 109.5 .
H28A C28 H28C 109.5 .
H28B C28 H28C 109.5 .

loop_
_geom_bond_atom_site_label_1
_geom_bond_atom_site_label_2
_geom_bond_distance
_geom_bond_site_symmetry_2
O1 C1 1.430(4) .
O1 H1 0.8400 .
O2 C26 1.379(3) .
O2 C28 1.421(3) .
C1 C2 1.471(5) .
C1 C11 1.552(6) .
C1 C14 1.560(4) .
C2 C3 1.193(4) .
C3 C4 1.473(4) .
C4 C6 1.538(6) .
C4 C7 1.570(6) .
C4 C5 1.601(6) .
C5 C8 1.541(9) .
C5 H5A 0.9900 .
C5 H5B 0.9900 .
C6 C10 1.537(9) .
C6 H6A 0.9900 .
C6 H6B 0.9900 .
C7 C9 1.542(9) .
C7 H7A 0.9900 .
C7 H7B 0.9900 .
C8 C4 1.478(7) 8_775
C8 H8A 0.9900 .
C8 H8B 0.9900 .
C9 C4 1.500(6) 8_775
C9 H9A 0.9900 .
C9 H9B 0.9900 .
C10 C4 1.516(6) 8_775
C10 H10A 0.9900 .
C10 H10B 0.9900 .
C11 C12 1.560(4) .
C11 H11A 0.9900 .
C11 H11B 0.9900 .
C12 C13 1.542(4) .
C12 H12A 0.9900 .
C12 H12B 0.9900 .
C13 C19 1.521(3) .
C13 C14 1.538(4) .
C13 H13 1.0000 .
C14 C16 1.518(5) .
C14 C15 1.541(4) .
C15 H15A 0.9800 .
C15 H15B 0.9800 .
C15 H15C 0.9800 .
C16 C17 1.538(4) .
C16 H16A 0.9900 .
C16 H16B 0.9900 .
C17 C18 1.532(3) .
C17 H17A 0.9900 .
C17 H17B 0.9900 .
C18 C23 1.525(3) .
C18 C19 1.538(4) .
C18 H18 1.0000 .
C19 C20 1.515(3) .
C19 H19 1.0000 .
C20 C21 1.522(3) .
C20 H20A 0.9900 .
C20 H20B 0.9900 .
C21 C22 1.507(3) .
C21 H21A 0.9900 .
C21 H21B 0.9900 .
C22 C27 1.393(3) .
C22 C23 1.409(3) .
C23 C24 1.383(3) .
C24 C25 1.388(3) .
C24 H24 0.9500 .
C25 C26 1.381(3) .
C25 H25 0.9500 .
C26 C27 1.386(3) .
C27 H27 0.9500 .
C28 H28A 0.9800 .
C28 H28B 0.9800 .
C28 H28C 0.9800 .

loop_
_geom_torsion_atom_site_label_1
_geom_torsion_atom_site_label_2
_geom_torsion_atom_site_label_3
_geom_torsion_atom_site_label_4
_geom_torsion
_geom_torsion_site_symmetry_4
C7 C4 C5 C8 -52.1(5) .
C3 C4 C6 C10 -178.0(5) .
C7 C4 C6 C10 57.7(6) .
C5 C4 C6 C10 -52.5(7) .
C3 C4 C7 C9 -177.7(6) .
C6 C4 C7 C9 -51.6(7) .
C5 C4 C7 C9 58.7(7) .
C4 C5 C8 C4 -5.5(7) 8_775
C4 C7 C9 C4 -5.9(9) 8_775
C4 C6 C10 C4 -4.9(9) 8_775
O1 C1 C11 C12 143.7(3) .
C2 C1 C11 C12 -92.6(3) .
C14 C1 C11 C12 25.4(4) .
C1 C11 C12 C13 2.6(4) .
C11 C12 C13 C19 -157.5(3) .
C11 C12 C13 C14 -30.4(3) .
C19 C13 C14 C16 -59.9(3) .
C12 C13 C14 C16 169.0(2) .
C19 C13 C14 C15 63.2(4) .
C12 C13 C14 C15 -67.9(3) .
C19 C13 C14 C1 177.0(2) .
C12 C13 C14 C1 45.9(3) .
O1 C1 C14 C16 77.8(4) .
C2 C1 C14 C16 -42.6(4) .
C11 C1 C14 C16 -160.5(3) .
O1 C1 C14 C13 -164.8(3) .
C2 C1 C14 C13 74.9(3) .
C11 C1 C14 C13 -43.1(3) .
O1 C1 C14 C15 -47.1(4) .
C2 C1 C14 C15 -167.4(3) .
C11 C1 C14 C15 74.6(3) .
C13 C14 C16 C17 54.9(3) .
C15 C14 C16 C17 -69.5(3) .
C1 C14 C16 C17 167.1(2) .
C14 C16 C17 C18 -53.6(3) .
C16 C17 C18 C23 -178.4(2) .
C16 C17 C18 C19 53.9(3) .
C14 C13 C19 C20 -177.7(3) .
C12 C13 C19 C20 -54.2(4) .
C14 C13 C19 C18 59.7(3) .
C12 C13 C19 C18 -176.9(3) .
C23 C18 C19 C20 50.6(3) .
C17 C18 C19 C20 179.2(2) .
C23 C18 C19 C13 175.8(2) .
C17 C18 C19 C13 -55.6(3) .
C13 C19 C20 C21 172.7(2) .
C18 C19 C20 C21 -65.4(3) .
C19 C20 C21 C22 49.5(3) .
C20 C21 C22 C27 163.9(2) .
C20 C21 C22 C23 -21.2(4) .
C27 C22 C23 C24 0.8(4) .
C21 C22 C23 C24 -174.0(2) .
C27 C22 C23 C18 -177.6(2) .
C21 C22 C23 C18 7.6(4) .
C17 C18 C23 C24 32.1(3) .
C19 C18 C23 C24 159.5(2) .
C17 C18 C23 C22 -149.5(2) .
C19 C18 C23 C22 -22.1(3) .
C22 C23 C24 C25 0.7(4) .
C18 C23 C24 C25 179.1(2) .
C23 C24 C25 C26 -1.8(4) .
C28 O2 C26 C25 -8.3(3) .
C28 O2 C26 C27 170.5(2) .
C24 C25 C26 O2 -179.9(2) .
C24 C25 C26 C27 1.4(4) .
O2 C26 C27 C22 -178.7(2) .
C25 C26 C27 C22 0.1(4) .
C23 C22 C27 C26 -1.3(4) .
C21 C22 C27 C26 173.8(2) .
